data_4126128
loop_
_publ_author_name
'Cao, Lingyun'
'Lin, Zekai'
'Shi, Wenjie'
'Wang, Zi'
'Zhang, Cankun'
'Hu, Xuefu'
'Wang, Cheng'
'Lin, Wenbin'

_publ_section_title
;
 Exciton Migration and Amplified Quenching on Two-Dimensional
 Metal-Organic Layers.
;
_journal_issue 20
_journal_name_full 'Journal of the American Chemical Society'
_journal_page_first 7020
_journal_page_last 7029
_journal_paper_doi 10.1021/jacs.7b02470
_journal_volume 139
_journal_year 2017
_chemical_formula_moiety '0.25(C272 Hf24 O116)'
_chemical_formula_sum 'C68 Hf6 O29'
_chemical_formula_weight 2351.62
_chemical_name_systematic Hf-BTE-MOF-L
_space_group_crystal_system orthorhombic
_space_group_IT_number 42
_space_group_name_Hall 'F 2 -2'
_space_group_name_H-M_alt 'F m m 2'
_symmetry_space_group_name_Hall 'F 2 -2'
_symmetry_space_group_name_H-M 'F m m 2'
_atom_sites_solution_primary direct
_audit_creation_date 2017-03-07
_audit_creation_method
;
Olex2 1.2
(compiled 2017.03.02 svn.r3394 for OlexSys, GUI svn.r5324)
;
_cell_angle_alpha 90
_cell_angle_beta 90
_cell_angle_gamma 90
_cell_formula_units_Z 8
_cell_length_a 42.669(7)
_cell_length_b 21.909(3)
_cell_length_c 24.6933(6)
_cell_measurement_temperature 77
_cell_volume 23084(5)
_computing_molecular_graphics 'Olex2 (Dolomanov et al., 2009)'
_computing_publication_material 'Olex2 (Dolomanov et al., 2009)'
_computing_structure_refinement 'ShelXL (Sheldrick, 2015)'
_computing_structure_solution 'ShelXS (Sheldrick, 2008)'
_diffrn_ambient_temperature 77.0
_diffrn_measured_fraction_theta_full 0.999
_diffrn_measured_fraction_theta_max 0.980
_diffrn_measurement_device_type 'APS Synchrotron'
_diffrn_radiation_wavelength 0.41328
_diffrn_reflns_av_R_equivalents 0.0779
_diffrn_reflns_av_unetI/netI 0.0821
_diffrn_reflns_Laue_measured_fraction_full 0.999
_diffrn_reflns_Laue_measured_fraction_max 0.980
_diffrn_reflns_limit_h_max 63
_diffrn_reflns_limit_h_min -45
_diffrn_reflns_limit_k_max 33
_diffrn_reflns_limit_k_min -33
_diffrn_reflns_limit_l_max 22
_diffrn_reflns_limit_l_min -37
_diffrn_reflns_number 80962
_diffrn_reflns_point_group_measured_fraction_full 0.999
_diffrn_reflns_point_group_measured_fraction_max 0.980
_diffrn_reflns_theta_full 14.357
_diffrn_reflns_theta_max 18.592
_diffrn_reflns_theta_min 0.774
_exptl_absorpt_coefficient_mu 1.210
_exptl_absorpt_correction_T_max 0.942
_exptl_absorpt_correction_T_min 0.889
_exptl_absorpt_correction_type empirical
_exptl_absorpt_process_details SADABS
_exptl_crystal_colour clear
_exptl_crystal_colour_lustre clear
_exptl_crystal_density_diffrn 1.353
_exptl_crystal_description block
_exptl_crystal_F_000 8576
_exptl_crystal_preparation solvothermal
_exptl_crystal_recrystallization_method solvothermal
_exptl_crystal_size_max 0.1
_exptl_crystal_size_mid 0.1
_exptl_crystal_size_min 0.05
_refine_diff_density_max 28.674
_refine_diff_density_min -5.166
_refine_diff_density_rms 0.646
_refine_ls_abs_structure_details
;
 Flack x determined using 4169 quotients [(I+)-(I-)]/[(I+)+(I-)]
 (Parsons, Flack and Wagner, Acta Cryst. B69 (2013) 249-259).
;
_refine_ls_abs_structure_Flack -0.026(16)
_refine_ls_extinction_method none
_refine_ls_goodness_of_fit_ref 0.894
_refine_ls_hydrogen_treatment undef
_refine_ls_matrix_type full
_refine_ls_number_parameters 178
_refine_ls_number_reflns 18350
_refine_ls_number_restraints 63
_refine_ls_restrained_S_all 0.892
_refine_ls_R_factor_all 0.1130
_refine_ls_R_factor_gt 0.0937
_refine_ls_shift/su_max 0.001
_refine_ls_shift/su_mean 0.000
_refine_ls_structure_factor_coef Fsqd
_refine_ls_weighting_details 'w=1/[\s^2^(Fo^2^)+(0.2000P)^2^] where P=(Fo^2^+2Fc^2^)/3'
_refine_ls_weighting_scheme calc
_refine_ls_wR_factor_gt 0.2201
_refine_ls_wR_factor_ref 0.2407
_reflns_Friedel_coverage 0.962
_reflns_Friedel_fraction_full 0.999
_reflns_Friedel_fraction_max 0.981
_reflns_number_gt 13373
_reflns_number_total 18350
_reflns_threshold_expression 'I > 2\s(I)'
_cod_data_source_file ja7b02470_si_004.cif
_cod_data_source_block 0615-hfbte_a_2
_cod_original_cell_volume 23085(5)
_cod_database_code 4126128
_shelx_shelxl_version_number 2014/7
_shelx_space_group_comment
;
The symmetry employed for this shelxl refinement is uniquely defined
by the following loop, which should always be used as a source of
symmetry information in preference to the above space-group names.
They are only intended as comments.
;
_shelx_estimated_absorpt_t_max 0.942
_shelx_estimated_absorpt_t_min 0.889
_olex2_refinement_description
;
1. Twinned data refinement
 Scales: 0.58(5)
 0.42(5)
2. Rigid bond restraints
 All non-hydrogen atoms
 with sigma for 1-2 distances of 0.01 and sigma for 1-3 distances of 0.01
3. Uiso/Uaniso restraints and constraints
C1 \\sim C2 \\sim C3 \\sim C4 \\sim C5 \\sim C6 \\sim C7 \\sim C8 \\sim C9
\\sim C10 \\sim C11 \\sim C12 \\sim C13 \\sim C14 \\sim C15 \\sim C16 \\sim C17
\\sim C25 \\sim C26 \\sim C27 \\sim C28 \\sim C29 \\sim C30 \\sim C31 \\sim C32
\\sim C1AA \\sim C2AA \\sim C3AA \\sim C21 \\sim C4AA \\sim C5AA \\sim C83
\\sim C87 \\sim C0AA: within 2A with sigma of 0.04 and sigma for terminal atoms
of 0.08
All non-hydrogen atoms restrained to be isotropic: with sigma of 0.1 and sigma
for terminal atoms of 0.2
4. Others
 Fixed Uiso: O10A(0.01) O11(0.01) O12(0.01) O13(0.01) O14(0.01) O15A(0.01)
 Fixed Z: O13(1.151161)
5.a Fitted hexagon refined as free rotating group:
 C2(C3,C4,C5,C6,C7), C10(C11,C12,C13,C14,C15), C27(C28,C29,C30,C31,C32),
 C1AA(C2AA,C3AA,C21,C4AA,C5AA)
;
_olex2_submission_original_sample_id HfBTE-MOF-L
_olex2_submission_special_instructions 'No special instructions were received'

loop_
_space_group_symop_operation_xyz
'x, y, z'
'-x, -y, z'
'x, -y, z'
'-x, y, z'
'x, y+1/2, z+1/2'
'-x, -y+1/2, z+1/2'
'x, -y+1/2, z+1/2'
'-x, y+1/2, z+1/2'
'x+1/2, y, z+1/2'
'-x+1/2, -y, z+1/2'
'x+1/2, -y, z+1/2'
'-x+1/2, y, z+1/2'
'x+1/2, y+1/2, z'
'-x+1/2, -y+1/2, z'
'x+1/2, -y+1/2, z'
'-x+1/2, y+1/2, z'

loop_
_atom_site_label
_atom_site_type_symbol
_atom_site_fract_x
_atom_site_fract_y
_atom_site_fract_z
_atom_site_U_iso_or_equiv
_atom_site_adp_type
_atom_site_occupancy
_atom_site_site_symmetry_order
_atom_site_calc_flag
_atom_site_refinement_flags_posn
_atom_site_refinement_flags_adp
_atom_site_refinement_flags_occupancy
C1 C 0.4470(4) 0.3554(7) 1.0347(7) 0.020(3) Uiso 1 1 d . U .
C2 C 0.4316(2) 0.3519(5) 0.9819(4) 0.013(2) Uiso 1 1 d . U .
C3 C 0.4467(2) 0.3622(6) 0.9329(5) 0.036(4) Uiso 1 1 d G U .
C4 C 0.4293(3) 0.3667(8) 0.8854(4) 0.044(5) Uiso 1 1 d G U .
C5 C 0.3969(3) 0.3610(8) 0.8870(4) 0.066(8) Uiso 1 1 d G U .
C6 C 0.3818(2) 0.3507(7) 0.9360(6) 0.048(5) Uiso 1 1 d G U .
C7 C 0.3992(2) 0.3462(6) 0.9835(4) 0.028(3) Uiso 1 1 d G U .
C8 C 0.3827(3) 0.3379(7) 0.8384(6) 0.017(3) Uiso 1 1 d . U .
C9 C 0.3717(6) 0.3378(11) 0.7937(10) 0.041(5) Uiso 1 1 d . U .
C10 C 0.3522(3) 0.3424(8) 0.7405(4) 0.058(6) Uiso 1 1 d . U .
C11 C 0.3197(3) 0.3392(8) 0.7420(4) 0.061(7) Uiso 1 1 d G U .
C12 C 0.3026(2) 0.3422(7) 0.6942(5) 0.038(4) Uiso 1 1 d G U .
C13 C 0.3180(2) 0.3483(6) 0.6449(4) 0.026(3) Uiso 1 1 d G U .
C14 C 0.3505(2) 0.3515(5) 0.6434(4) 0.020(3) Uiso 1 1 d G U .
C15 C 0.3676(2) 0.3485(6) 0.6913(5) 0.030(4) Uiso 1 1 d G U .
C16 C 0.1054(4) 0.3497(7) 0.6982(7) 0.023(3) Uiso 1 1 d . U .
C17 C 0.2654(7) 0.3432(12) 0.6831(12) 0.054(6) Uiso 1 1 d . U .
C25 C 0.3718(5) 0.3485(9) 0.5567(9) 0.033(4) Uiso 1 1 d . U .
C26 C 0.4458(3) 0.3493(6) 0.3500(6) 0.014(2) Uiso 1 1 d . U .
C27 C 0.3922(3) 0.3484(8) 0.4937(5) 0.038(4) Uiso 1 1 d . U .
C28 C 0.3833(4) 0.3853(8) 0.4506(7) 0.110(13) Uiso 1 1 d G U .
C29 C 0.4006(4) 0.3848(7) 0.4029(6) 0.068(8) Uiso 1 1 d G U .
C30 C 0.4268(3) 0.3474(6) 0.3983(4) 0.020(3) Uiso 1 1 d G U .
C31 C 0.4357(3) 0.3105(6) 0.4414(5) 0.036(4) Uiso 1 1 d G U .
C32 C 0.4184(4) 0.3110(6) 0.4892(5) 0.044(5) Uiso 1 1 d G U .
O1A O 0.4670(3) 0.3109(5) 0.3467(5) 0.023(2) Uiso 1 1 d . U .
O2A O 0.4393(3) 0.3887(5) 0.3151(5) 0.023(2) Uiso 1 1 d . U .
O3A O 0.0922(3) 0.3096(5) 0.6669(5) 0.022(2) Uiso 1 1 d . U .
O4A O 0.0920(3) 0.3905(5) 0.7235(5) 0.022(2) Uiso 1 1 d . U .
O5A O 0.4400(3) 0.3127(6) 1.0716(5) 0.025(2) Uiso 1 1 d . U .
O6A O 0.4699(3) 0.3888(5) 1.0397(5) 0.024(2) Uiso 1 1 d . U .
O7A O 0.4389(3) 0.2138(6) 0.2056(5) 0.026(2) Uiso 1 1 d . U .
O8A O 0.4609(3) 0.2061(6) 0.1079(6) 0.027(3) Uiso 1 1 d . U .
O9A O 0.4694(3) 0.2103(5) 0.2804(5) 0.025(2) Uiso 1 1 d . U .
Hf1A Hf 0.5000 0.28991(5) 0.27806(7) 0.01819(19) Uani 1 2 d S TU P
Hf2A Hf 0.54131(2) 0.29019(3) 0.15586(7) 0.01907(15) Uani 1 1 d . U .
Hf3A Hf 0.5000 0.41903(5) 1.11090(7) 0.0197(2) Uani 1 2 d S TU P
Hf4A Hf 0.45709(2) 0.41963(4) 0.23948(7) 0.01857(14) Uani 1 1 d . U .
O10A O 0.5000 0.2445(6) 0.1952(5) 0.010 Uiso 1 2 d S TU P
O11 O 0.4575(2) 0.2925(4) 0.2389(4) 0.010 Uiso 1 1 d . U .
O12 O 0.5000 0.2938(6) 1.1122(6) 0.010 Uiso 1 2 d S TU P
O13 O 0.4579(2) 0.4151(4) 1.1512 0.010 Uiso 1 1 d . U .
O14 O 0.5000 0.4146(6) 0.2795(6) 0.010 Uiso 1 2 d S TU P
O15A O 0.5000 0.4208(6) 1.1945(6) 0.010 Uiso 1 2 d S TU P
O16A O 0.4634(3) 0.5000 0.2849(6) 0.012(2) Uiso 1 2 d S TU P
O17A O 0.4713(3) 0.5000 1.0987(5) 0.009(2) Uiso 1 2 d S TU P
O18A O 0.4372(4) 0.5000 1.2026(6) 0.015(3) Uiso 1 2 d S TU P
C1AA C 0.2039(2) 0.3461(7) 0.7028(6) 0.040(5) Uiso 1 1 d . U .
C2AA C 0.1889(3) 0.3075(5) 0.6664(5) 0.035(4) Uiso 1 1 d G U .
C3AA C 0.1565(3) 0.3097(5) 0.6609(5) 0.029(3) Uiso 1 1 d G U .
C21 C 0.1391(2) 0.3504(6) 0.6919(5) 0.025(3) Uiso 1 1 d G U .
C4AA C 0.1541(3) 0.3890(6) 0.7283(6) 0.048(5) Uiso 1 1 d G U .
C5AA C 0.1865(3) 0.3868(7) 0.7338(6) 0.067(8) Uiso 1 1 d G U .
C83 C 0.2381(10) 0.3382(17) 0.6915(17) 0.082(10) Uiso 1 1 d . U .
C87 C 0.3667(4) 0.3460(7) 0.5924(7) 0.023(3) Uiso 1 1 d . U .
C0AA C 0.4474(6) 0.1898(11) 0.2486(10) 0.042(5) Uiso 1 1 d . U .

loop_
_atom_site_aniso_label
_atom_site_aniso_U_11
_atom_site_aniso_U_22
_atom_site_aniso_U_33
_atom_site_aniso_U_23
_atom_site_aniso_U_13
_atom_site_aniso_U_12
Hf1A 0.0103(4) 0.0314(5) 0.0129(4) 0.0010(3) 0.000 0.000
Hf2A 0.0125(3) 0.0298(3) 0.0149(3) -0.0013(3) 0.0017(2) 0.0004(2)
Hf3A 0.0126(4) 0.0380(5) 0.0083(3) 0.0006(3) 0.000 0.000
Hf4A 0.0083(2) 0.0379(4) 0.0095(2) 0.0009(2) -0.0002(2) 0.0000(2)

loop_
_atom_type_symbol
_atom_type_description
_atom_type_scat_dispersion_real
_atom_type_scat_dispersion_imag
_atom_type_scat_source
C C 0.0000 0.0000 'International Tables Vol C Tables 4.2.6.8 and 6.1.1.4'
Hf Hf -0.5170 2.4840 'International Tables Vol C Tables 4.2.6.8 and 6.1.1.4'
O O 0.0020 0.0020 'International Tables Vol C Tables 4.2.6.8 and 6.1.1.4'

loop_
_geom_angle_atom_site_label_1
_geom_angle_atom_site_label_2
_geom_angle_atom_site_label_3
_geom_angle
_geom_angle_site_symmetry_1
_geom_angle_site_symmetry_3
O5A C1 C2 118.0(13) . .
O6A C1 C2 118.6(14) . .
O6A C1 O5A 121.6(15) . .
C3 C2 C1 124.2(9) . .
C3 C2 C7 120.0 . .
C7 C2 C1 115.2(9) . .
C4 C3 C2 120.0 . .
C3 C4 C5 120.0 . .
C4 C5 C8 115.3(11) . .
C6 C5 C4 120.0 . .
C6 C5 C8 118.4(12) . .
C5 C6 C7 120.0 . .
C6 C7 C2 120.0 . .
C9 C8 C5 159.1(19) . .
C8 C9 C10 170(2) . .
C11 C10 C9 120.5(13) . .
C11 C10 C15 120.0 . .
C15 C10 C9 119.5(13) . .
C12 C11 C10 120.0 . .
C11 C12 C13 120.0 . .
C11 C12 C17 131.5(13) . .
C13 C12 C17 108.5(13) . .
C14 C13 C12 120.0 . .
C13 C14 C15 120.0 . .
C13 C14 C87 119.8(10) . .
C15 C14 C87 119.1(10) . .
C14 C15 C10 120.0 . .
O3A C16 C21 112.0(14) . .
O4A C16 O3A 126.3(16) . .
O4A C16 C21 120.4(14) . .
C83 C17 C12 159(3) . .
C87 C25 C27 164(2) . .
O1A C26 C30 116.5(13) . .
O1A C26 O2A 125.8(14) . .
O2A C26 C30 117.7(12) . .
C28 C27 C25 122.3(11) . .
C28 C27 C32 120.0 . .
C32 C27 C25 117.7(11) . .
C29 C28 C27 120.0 . .
C28 C29 C30 120.0 . .
C29 C30 C26 120.1(10) . .
C31 C30 C26 119.8(10) . .
C31 C30 C29 120.0 . .
C30 C31 C32 120.0 . .
C31 C32 C27 120.0 . .
C26 O1A Hf1A 130.2(10) . .
C26 O2A Hf4A 138.3(10) . .
C16 O3A Hf2A 128.7(10) . 9_455
C16 O4A Hf4A 137.3(11) . 12
C1 O5A Hf2A 133.9(10) . 4_656
C1 O6A Hf3A 134.5(11) . .
C0AA O7A Hf2A 132.6(14) . 4_655
C0AA O9A Hf1A 133.7(13) . .
O1A Hf1A O1A 77.5(6) . 4_655
O1A Hf1A Hf2A 109.5(3) 4_655 .
O1A Hf1A Hf2A 164.8(3) . .
O1A Hf1A Hf2A 164.8(3) 4_655 4_655
O1A Hf1A Hf2A 109.5(3) . 4_655
O1A Hf1A Hf4A 73.3(3) . .
O1A Hf1A Hf4A 111.4(3) . 4_655
O1A Hf1A Hf4A 111.4(3) 4_655 .
O1A Hf1A Hf4A 73.3(3) 4_655 4_655
O1A Hf1A O10A 140.0(3) 4_655 .
O1A Hf1A O10A 140.0(3) . .
O9A Hf1A O1A 76.7(5) 4_655 4_655
O9A Hf1A O1A 121.3(5) . 4_655
O9A Hf1A O1A 121.3(5) 4_655 .
O9A Hf1A O1A 76.7(5) . .
O9A Hf1A O9A 73.6(7) . 4_655
O9A Hf1A Hf2A 109.0(3) . .
O9A Hf1A Hf2A 73.9(3) 4_655 .
O9A Hf1A Hf2A 109.0(3) 4_655 4_655
O9A Hf1A Hf2A 73.9(3) . 4_655
O9A Hf1A Hf4A 165.2(3) . 4_655
O9A Hf1A Hf4A 165.2(3) 4_655 .
O9A Hf1A Hf4A 110.0(3) 4_655 4_655
O9A Hf1A Hf4A 110.0(3) . .
O9A Hf1A O10A 70.9(4) . .
O9A Hf1A O10A 70.9(4) 4_655 .
Hf2A Hf1A Hf2A 60.58(3) 4_655 .
Hf2A Hf1A Hf4A 91.56(3) 4_655 4_655
Hf2A Hf1A Hf4A 60.10(2) . 4_655
Hf2A Hf1A Hf4A 91.56(3) . .
Hf2A Hf1A Hf4A 60.10(2) 4_655 .
Hf4A Hf1A Hf4A 62.83(3) 4_655 .
O10A Hf1A Hf2A 39.13(19) . 4_655
O10A Hf1A Hf2A 39.13(19) . .
O10A Hf1A Hf4A 96.3(3) . .
O10A Hf1A Hf4A 96.3(3) . 4_655
O11 Hf1A O1A 154.2(4) 4_655 .
O11 Hf1A O1A 154.2(4) . 4_655
O11 Hf1A O1A 78.3(4) 4_655 4_655
O11 Hf1A O1A 78.3(4) . .
O11 Hf1A O9A 60.4(4) 4_655 4_655
O11 Hf1A O9A 124.3(4) 4_655 .
O11 Hf1A O9A 124.3(4) . 4_655
O11 Hf1A O9A 60.4(4) . .
O11 Hf1A Hf2A 92.2(3) 4_655 4_655
O11 Hf1A Hf2A 31.7(3) . 4_655
O11 Hf1A Hf2A 31.7(3) 4_655 .
O11 Hf1A Hf2A 92.2(3) . .
O11 Hf1A Hf4A 52.4(2) 4_655 4_655
O11 Hf1A Hf4A 52.4(2) . .
O11 Hf1A Hf4A 108.0(3) . 4_655
O11 Hf1A Hf4A 108.0(3) 4_655 .
O11 Hf1A O10A 65.7(3) . .
O11 Hf1A O10A 65.7(3) 4_655 .
O11 Hf1A O11 123.8(6) 4_655 .
O3A Hf2A O5A 74.3(4) 9_554 4_654
O3A Hf2A O7A 73.1(4) 9_554 4_655
O3A Hf2A Hf1A 112.7(3) 9_554 .
O3A Hf2A Hf2A 166.9(3) 9_554 4_655
O3A Hf2A Hf3A 112.0(3) 9_554 1_554
O3A Hf2A Hf4A 75.8(3) 9_554 4_655
O3A Hf2A O10A 142.7(4) 9_554 .
O5A Hf2A Hf1A 164.6(3) 4_654 .
O5A Hf2A Hf2A 110.5(3) 4_654 4_655
O5A Hf2A Hf3A 73.3(3) 4_654 1_554
O5A Hf2A Hf4A 110.8(3) 4_654 4_655
O7A Hf2A O5A 122.0(5) 4_655 4_654
O7A Hf2A Hf1A 73.4(3) 4_655 .
O7A Hf2A Hf2A 112.1(3) 4_655 4_655
O7A Hf2A Hf3A 164.5(3) 4_655 1_554
O7A Hf2A Hf4A 105.9(3) 4_655 4_655
O7A Hf2A O10A 74.0(4) 4_655 .
O8A Hf2A O3A 105.6(4) 4_655 9_554
O8A Hf2A O5A 72.8(5) 4_655 4_654
O8A Hf2A O7A 71.6(5) 4_655 4_655
O8A Hf2A Hf1A 116.3(3) 4_655 .
O8A Hf2A Hf2A 87.5(3) 4_655 4_655
O8A Hf2A Hf3A 118.9(3) 4_655 1_554
O8A Hf2A Hf4A 176.4(4) 4_655 4_655
O8A Hf2A O10A 80.0(5) 4_655 .
Hf1A Hf2A Hf2A 59.710(13) . 4_655
Hf1A Hf2A Hf3A 91.22(2) . 1_554
Hf1A Hf2A Hf4A 60.20(2) . 4_655
Hf3A Hf2A Hf2A 59.842(14) 1_554 4_655
Hf3A Hf2A Hf4A 62.98(2) 1_554 4_655
Hf4A Hf2A Hf2A 91.116(15) 4_655 4_655
O10A Hf2A O5A 139.9(4) . 4_654
O10A Hf2A Hf1A 39.7(3) . .
O10A Hf2A Hf2A 38.4(3) . 4_655
O10A Hf2A Hf3A 95.8(3) . 1_554
O10A Hf2A Hf4A 96.9(3) . 4_655
O11 Hf2A O3A 81.3(4) 4_655 9_554
O11 Hf2A O5A 153.7(4) 4_655 4_654
O11 Hf2A O7A 57.4(4) 4_655 4_655
O11 Hf2A O8A 124.2(4) 4_655 4_655
O11 Hf2A Hf1A 31.8(3) 4_655 .
O11 Hf2A Hf2A 91.5(3) 4_655 4_655
O11 Hf2A Hf3A 108.0(2) 4_655 1_554
O11 Hf2A Hf4A 52.5(2) 4_655 4_655
O11 Hf2A O10A 66.3(4) 4_655 .
O11 Hf2A O12 122.8(4) 4_655 1_554
O12 Hf2A O3A 152.5(4) 1_554 9_554
O12 Hf2A O5A 79.3(5) 1_554 4_654
O12 Hf2A O7A 129.4(5) 1_554 4_655
O12 Hf2A O8A 73.4(5) 1_554 4_655
O12 Hf2A Hf1A 91.2(3) 1_554 .
O12 Hf2A Hf2A 31.5(3) 1_554 4_655
O12 Hf2A Hf3A 51.4(3) 1_554 1_554
O12 Hf2A Hf4A 107.0(3) 1_554 4_655
O12 Hf2A O10A 64.8(4) 1_554 .
O6A Hf3A O6A 68.7(6) . 4_655
O6A Hf3A Hf2A 74.1(3) . 4_656
O6A Hf3A Hf2A 107.1(3) 4_655 4_656
O6A Hf3A Hf2A 74.1(3) 4_655 1_556
O6A Hf3A Hf2A 107.1(3) . 1_556
O6A Hf3A Hf3A 107.0(3) . 2_665
O6A Hf3A Hf3A 107.0(3) 4_655 2_665
Hf2A Hf3A Hf2A 60.31(3) 4_656 1_556
Hf2A Hf3A Hf3A 143.577(17) 1_556 2_665
Hf2A Hf3A Hf3A 143.577(17) 4_656 2_665
O13 Hf3A O6A 148.8(4) . 4_655
O13 Hf3A O6A 82.5(3) . .
O13 Hf3A O6A 148.8(4) 4_655 .
O13 Hf3A O6A 82.5(3) 4_655 4_655
O13 Hf3A Hf2A 104.6(2) 4_655 4_656
O13 Hf3A Hf2A 51.3(2) 4_655 1_556
O13 Hf3A Hf2A 104.6(2) . 1_556
O13 Hf3A Hf2A 51.3(2) . 4_656
O13 Hf3A Hf3A 92.4(2) . 2_665
O13 Hf3A Hf3A 92.4(2) 4_655 2_665
O13 Hf3A O13 121.8(3) . 4_655
O13 Hf3A O15A 61.09(13) . .
O13 Hf3A O15A 61.10(13) 4_655 .
O13 Hf3A O17A 67.0(4) 4_655 2_665
O13 Hf3A O17A 67.0(4) . .
O13 Hf3A O17A 126.3(4) . 2_665
O13 Hf3A O17A 126.3(4) 4_655 .
O15A Hf3A O6A 141.1(3) . .
O15A Hf3A O6A 141.1(3) . 4_655
O15A Hf3A Hf2A 72.5(3) . 1_556
O15A Hf3A Hf2A 72.5(3) . 4_656
O15A Hf3A Hf3A 88.9(4) . 2_665
O15A Hf3A O17A 97.0(4) . .
O15A Hf3A O17A 97.0(4) . 2_665
O17A Hf3A O6A 79.3(4) 2_665 4_655
O17A Hf3A O6A 116.6(4) . 4_655
O17A Hf3A O6A 116.6(4) 2_665 .
O17A Hf3A O6A 79.3(4) . .
O17A Hf3A Hf2A 114.7(3) . 4_656
O17A Hf3A Hf2A 169.2(3) . 1_556
O17A Hf3A Hf2A 169.2(3) 2_665 4_656
O17A Hf3A Hf2A 114.7(3) 2_665 1_556
O17A Hf3A Hf3A 35.4(3) . 2_665
O17A Hf3A Hf3A 35.4(3) 2_665 2_665
O17A Hf3A O17A 68.4(6) . 2_665
O2A Hf4A O4A 74.3(4) . 12_554
O2A Hf4A Hf1A 71.9(3) . .
O2A Hf4A Hf2A 105.4(3) . 4_655
O2A Hf4A Hf4A 108.6(3) . 3_565
O2A Hf4A O13 150.3(4) . 1_554
O2A Hf4A O15A 139.8(5) . 1_554
O2A Hf4A O18A 119.4(5) . 1_554
O4A Hf4A Hf1A 107.9(3) 12_554 .
O4A Hf4A Hf2A 71.4(3) 12_554 4_655
O4A Hf4A Hf4A 106.7(3) 12_554 3_565
Hf1A Hf4A Hf4A 144.013(17) . 3_565
Hf2A Hf4A Hf1A 59.70(2) 4_655 .
Hf2A Hf4A Hf4A 143.928(17) 4_655 3_565
O13 Hf4A O4A 79.9(4) 1_554 12_554
O13 Hf4A Hf1A 103.0(2) 1_554 .
O13 Hf4A Hf2A 51.4(2) 1_554 4_655
O13 Hf4A Hf4A 92.6(2) 1_554 3_565
O14 Hf4A O2A 83.1(5) . .
O14 Hf4A O4A 153.7(4) . 12_554
O14 Hf4A Hf1A 51.0(3) . .
O14 Hf4A Hf2A 102.6(3) . 4_655
O14 Hf4A Hf4A 93.1(3) . 3_565
O14 Hf4A O13 117.2(4) . 1_554
O14 Hf4A O15A 59.7(4) . 1_554
O14 Hf4A O16A 71.3(5) . .
O14 Hf4A O18A 126.1(5) . 1_554
O15A Hf4A O4A 135.7(4) 1_554 12_554
O15A Hf4A Hf1A 72.8(3) 1_554 .
O15A Hf4A Hf2A 71.8(3) 1_554 4_655
O15A Hf4A Hf4A 89.3(3) 1_554 3_565
O15A Hf4A O13 57.9(4) 1_554 1_554
O15A Hf4A O18A 96.2(5) 1_554 1_554
O16A Hf4A O2A 81.1(5) . .
O16A Hf4A O4A 117.1(5) . 12_554
O16A Hf4A Hf1A 117.7(3) . .
O16A Hf4A Hf2A 170.8(4) . 4_655
O16A Hf4A Hf4A 33.2(3) . 3_565
O16A Hf4A O13 124.6(4) . 1_554
O16A Hf4A O15A 99.0(5) . 1_554
O16A Hf4A O18A 66.0(5) . 1_554
O18A Hf4A O4A 77.8(5) 1_554 12_554
O18A Hf4A Hf1A 168.6(4) 1_554 .
O18A Hf4A Hf2A 114.8(3) 1_554 4_655
O18A Hf4A Hf4A 35.3(3) 1_554 3_565
O18A Hf4A O13 67.8(4) 1_554 1_554
Hf2A O10A Hf1A 101.2(4) 4_655 .
Hf2A O10A Hf1A 101.2(4) . .
Hf2A O10A Hf2A 103.3(5) 4_655 .
Hf2A O11 Hf1A 116.5(5) 4_655 .
Hf2A O12 Hf2A 116.9(7) 1_556 4_656
Hf3A O13 Hf4A 119.8(4) . 1_556
Hf4A O14 Hf4A 123.0(7) 4_655 .
Hf3A O15A Hf4A 121.2(3) . 1_556
Hf3A O15A Hf4A 121.2(3) . 4_656
Hf4A O15A Hf4A 117.5(6) 4_656 1_556
Hf4A O16A Hf4A 113.6(6) . 3_565
Hf3A O17A Hf3A 109.3(6) 2_665 .
Hf4A O18A Hf4A 109.5(6) 3_566 1_556
C2AA C1AA C5AA 120.0 . .
C2AA C1AA C83 105.0(18) . .
C5AA C1AA C83 134.3(17) . .
C3AA C2AA C1AA 120.0 . .
C2AA C3AA C21 120.0 . .
C3AA C21 C16 125.7(11) . .
C3AA C21 C4AA 120.0 . .
C4AA C21 C16 113.3(11) . .
C5AA C4AA C21 120.0 . .
C4AA C5AA C1AA 120.0 . .
C17 C83 C1AA 168(4) . .
C25 C87 C14 163(2) . .
O9A C0AA O7A 126(2) . .

loop_
_geom_bond_atom_site_label_1
_geom_bond_atom_site_label_2
_geom_bond_distance
_geom_bond_site_symmetry_2
C1 C2 1.461(19) .
C1 O5A 1.34(2) .
C1 O6A 1.229(19) .
C2 C3 1.3900 .
C2 C7 1.3900 .
C3 C4 1.3900 .
C4 C5 1.3900 .
C5 C6 1.3900 .
C5 C8 1.435(18) .
C6 C7 1.3900 .
C8 C9 1.20(3) .
C9 C10 1.56(3) .
C10 C11 1.3900 .
C10 C15 1.3900 .
C11 C12 1.3900 .
C12 C13 1.3900 .
C12 C17 1.61(3) .
C13 C14 1.3900 .
C14 C15 1.3900 .
C14 C87 1.44(2) .
C16 O3A 1.30(2) .
C16 O4A 1.23(2) .
C16 C21 1.448(19) .
C17 C83 1.19(5) .
C25 C27 1.78(2) .
C25 C87 0.91(3) .
C26 C30 1.444(17) .
C26 O1A 1.236(18) .
C26 O2A 1.251(18) .
C27 C28 1.3900 .
C27 C32 1.3900 .
C28 C29 1.3900 .
C29 C30 1.3900 .
C30 C31 1.3900 .
C31 C32 1.3900 .
O1A Hf1A 2.251(12) .
O2A Hf4A 2.126(12) .
O3A Hf2A 2.228(12) 9_455
O4A Hf4A 2.226(12) 12
O5A Hf2A 2.282(13) 4_656
O6A Hf3A 2.274(12) .
O7A Hf2A 2.241(13) 4_655
O7A C0AA 1.24(3) .
O8A Hf2A 2.193(13) 4_655
O9A Hf1A 2.180(12) .
O9A C0AA 1.30(3) .
Hf1A O1A 2.251(12) 4_655
Hf1A O9A 2.180(12) 4_655
Hf1A Hf2A 3.4945(10) .
Hf1A Hf2A 3.4944(10) 4_655
Hf1A Hf4A 3.5124(12) 4_655
Hf1A Hf4A 3.5124(12) .
Hf1A O10A 2.274(13) .
Hf1A O11 2.058(10) 4_655
Hf1A O11 2.058(10) .
Hf2A O3A 2.228(12) 9_554
Hf2A O5A 2.282(13) 4_654
Hf2A O7A 2.241(13) 4_655
Hf2A O8A 2.193(13) 4_655
Hf2A Hf2A 3.5249(13) 4_655
Hf2A Hf3A 3.5083(12) 1_554
Hf2A Hf4A 3.5086(11) 4_655
Hf2A O10A 2.248(8) .
Hf2A O11 2.051(11) 4_655
Hf2A O12 2.068(7) 1_554
Hf3A O6A 2.274(12) 4_655
Hf3A Hf2A 3.5082(12) 4_656
Hf3A Hf2A 3.5082(12) 1_556
Hf3A Hf3A 3.548(2) 2_665
Hf3A O13 2.053(8) .
Hf3A O13 2.053(8) 4_655
Hf3A O15A 2.065(14) .
Hf3A O17A 2.175(8) 2_665
Hf3A O17A 2.175(8) .
Hf4A O4A 2.226(12) 12_554
Hf4A Hf2A 3.5086(11) 4_655
Hf4A Hf4A 3.5220(17) 3_565
Hf4A O13 2.1833(18) 1_554
Hf4A O14 2.084(7) .
Hf4A O15A 2.141(7) 1_554
Hf4A O16A 2.105(8) .
Hf4A O18A 2.157(9) 1_554
O10A Hf2A 2.248(8) 4_655
O11 Hf2A 2.051(11) 4_655
O12 Hf2A 2.068(7) 4_656
O12 Hf2A 2.068(7) 1_556
O13 Hf4A 2.1833(18) 1_556
O14 Hf4A 2.084(7) 4_655
O15A Hf4A 2.141(7) 4_656
O15A Hf4A 2.141(7) 1_556
O16A Hf4A 2.105(8) 3_565
O17A Hf3A 2.175(8) 2_665
O18A Hf4A 2.157(9) 1_556
O18A Hf4A 2.157(9) 3_566
C1AA C2AA 1.3900 .
C1AA C5AA 1.3900 .
C1AA C83 1.50(4) .
C2AA C3AA 1.3900 .
C3AA C21 1.3900 .
C21 C4AA 1.3900 .
C4AA C5AA 1.3900 .

loop_
_geom_torsion_atom_site_label_1
_geom_torsion_atom_site_label_2
_geom_torsion_atom_site_label_3
_geom_torsion_atom_site_label_4
_geom_torsion
_geom_torsion_site_symmetry_1
_geom_torsion_site_symmetry_4
C1 C2 C3 C4 -170.5(13) . .
C1 C2 C7 C6 171.3(12) . .
C2 C1 O5A Hf2A 174.2(9) . 4_656
C2 C1 O6A Hf3A 173.5(9) . .
C2 C3 C4 C5 0.0 . .
C3 C2 C7 C6 0.0 . .
C3 C4 C5 C6 0.0 . .
C3 C4 C5 C8 -151.8(14) . .
C4 C5 C6 C7 0.0 . .
C4 C5 C8 C9 -84(5) . .
C5 C6 C7 C2 0.0 . .
C6 C5 C8 C9 124(5) . .
C7 C2 C3 C4 0.0 . .
C8 C5 C6 C7 150.9(15) . .
C9 C10 C11 C12 -178.8(17) . .
C9 C10 C15 C14 178.8(17) . .
C10 C11 C12 C13 0.0 . .
C10 C11 C12 C17 -176.5(18) . .
C11 C10 C15 C14 0.0 . .
C11 C12 C13 C14 0.0 . .
C11 C12 C17 C83 -14(9) . .
C12 C13 C14 C15 0.0 . .
C12 C13 C14 C87 168.1(13) . .
C12 C17 C83 C1AA 103(20) . .
C13 C12 C17 C83 169(8) . .
C13 C14 C15 C10 0.0 . .
C13 C14 C87 C25 35(8) . .
C15 C10 C11 C12 0.0 . .
C15 C14 C87 C25 -157(7) . .
C16 C21 C4AA C5AA 168.9(13) . .
C17 C12 C13 C14 177.2(14) . .
C25 C27 C28 C29 178.2(14) . .
C25 C27 C32 C31 -178.3(13) . .
C26 C30 C31 C32 176.5(12) . .
C27 C25 C87 C14 164(5) . .
C27 C28 C29 C30 0.0 . .
C28 C27 C32 C31 0.0 . .
C28 C29 C30 C26 -176.5(12) . .
C28 C29 C30 C31 0.0 . .
C29 C30 C31 C32 0.0 . .
C30 C26 O1A Hf1A 174.4(9) . .
C30 C26 O2A Hf4A 177.0(10) . .
C30 C31 C32 C27 0.0 . .
C32 C27 C28 C29 0.0 . .
O1A C26 C30 C29 -173.7(12) . .
O1A C26 C30 C31 9.8(18) . .
O1A C26 O2A Hf4A -4(3) . .
O2A C26 C30 C29 5.6(18) . .
O2A C26 C30 C31 -170.9(12) . .
O2A C26 O1A Hf1A -5(2) . .
O3A C16 O4A Hf4A 6(3) . 12
O3A C16 C21 C3AA -6(2) . .
O3A C16 C21 C4AA -174.6(11) . .
O4A C16 O3A Hf2A -10(2) . 9_455
O4A C16 C21 C3AA -174.8(12) . .
O4A C16 C21 C4AA 17.0(19) . .
O5A C1 C2 C3 -138.2(12) . .
O5A C1 C2 C7 50.9(17) . .
O5A C1 O6A Hf3A -22(2) . .
O6A C1 C2 C3 27.1(19) . .
O6A C1 C2 C7 -143.8(13) . .
O6A C1 O5A Hf2A 9(2) . 4_656
Hf1A O9A C0AA O7A 1(4) . .
Hf2A O7A C0AA O9A 10(3) 4_655 .
C1AA C2AA C3AA C21 0.0 . .
C2AA C1AA C5AA C4AA 0.0 . .
C2AA C1AA C83 C17 135(19) . .
C2AA C3AA C21 C16 -167.4(15) . .
C2AA C3AA C21 C4AA 0.0 . .
C3AA C21 C4AA C5AA 0.0 . .
C21 C16 O3A Hf2A -177.1(9) . 9_455
C21 C16 O4A Hf4A 172.2(11) . 12
C21 C4AA C5AA C1AA 0.0 . .
C5AA C1AA C2AA C3AA 0.0 . .
C5AA C1AA C83 C17 -34(21) . .
C83 C1AA C2AA C3AA -171(2) . .
C83 C1AA C5AA C4AA 168(3) . .
C87 C14 C15 C10 -168.2(13) . .
C87 C25 C27 C28 -149(8) . .
C87 C25 C27 C32 29(9) . .

loop_
_smtbx_masks_void_nr
_smtbx_masks_void_average_x
_smtbx_masks_void_average_y
_smtbx_masks_void_average_z
_smtbx_masks_void_volume
_smtbx_masks_void_count_electrons
1 -0.375 -0.519 -0.693 12589.9 17279.5

loop_
_twin_individual_id
_twin_individual_mass_fraction_refined
1 0.58(5)
2 0.42(5)
